data_7028181
loop_
_publ_author_name
'Fawcett, John'
'Friedrichs, Steffi'
'Holloway, John H.'
'Hope, Eric G.'
'McKee, Vickie'
'Nieuwenhuyzen, Mark'
'Russell, David R.'
'Saunders, Graham C.'

_publ_section_title
;
 Carbon--fluorine bond activation in the reactions between
 1,2-bis[bis(2,6-difluorophenyl)phosphino]ethane and
 [{MCl(\m-Cl)(\h5-C5Me5)}2] (M&#x2005;=&#x2005;Rh or Ir)
;
_journal_issue 9
_journal_name_full 'Journal of the Chemical Society, Dalton Transactions'
_journal_page_first 1477
_journal_paper_doi 10.1039/a800515j
_journal_year 1998
_chemical_formula_sum 'C39 H37 B Cl F12 O P2 Rh'
_chemical_formula_weight 960.80
_chemical_name_systematic
; 
 ? 
;
_space_group_IT_number 14
_symmetry_cell_setting monoclinic
_symmetry_space_group_name_Hall '-P 2yn'
_symmetry_space_group_name_H-M 'P 1 21/n 1'
_atom_sites_solution_hydrogens geom
_atom_sites_solution_primary direct
_atom_sites_solution_secondary difmap
_audit_creation_method SHELXL
_cell_angle_alpha 90.00
_cell_angle_beta 101.68
_cell_angle_gamma 90.00
_cell_formula_units_Z 4
_cell_length_a 10.9380(10)
_cell_length_b 20.915(2)
_cell_length_c 17.3520(10)
_cell_measurement_reflns_used 36
_cell_measurement_temperature 153(2)
_cell_measurement_theta_max 12.5
_cell_measurement_theta_min 4.5
_cell_volume 3887.4(6)
_computing_structure_refinement 'SHELXL-93 (Sheldrick, 1993)'
_computing_structure_solution 'SHELXS-86 (Sheldrick, 1990)'
_diffrn_ambient_temperature 153(2)
_diffrn_radiation_monochromator graphite
_diffrn_radiation_source 'fine-focus sealed tube'
_diffrn_radiation_type MoK\a
_diffrn_radiation_wavelength 0.71073
_diffrn_reflns_av_R_equivalents 0.0370
_diffrn_reflns_av_sigmaI/netI 0.0248
_diffrn_reflns_limit_h_max 13
_diffrn_reflns_limit_h_min 0
_diffrn_reflns_limit_k_max 24
_diffrn_reflns_limit_k_min -1
_diffrn_reflns_limit_l_max 20
_diffrn_reflns_limit_l_min -20
_diffrn_reflns_number 7641
_diffrn_reflns_theta_max 25.01
_diffrn_reflns_theta_min 2.03
_diffrn_standards_decay_% none
_diffrn_standards_interval_count 97
_diffrn_standards_number 3
_exptl_absorpt_coefficient_mu 0.681
_exptl_absorpt_correction_T_max 0.967
_exptl_absorpt_correction_T_min 0.826
_exptl_absorpt_correction_type 'empirical (psi scans)'
_exptl_crystal_colour orange
_exptl_crystal_density_diffrn 1.642
_exptl_crystal_description block
_exptl_crystal_F_000 1936
_exptl_crystal_size_max .52
_exptl_crystal_size_mid .475
_exptl_crystal_size_min .375
_refine_diff_density_max 0.966
_refine_diff_density_min -0.820
_refine_diff_density_rms 0.099
_refine_ls_extinction_method none
_refine_ls_goodness_of_fit_all 1.060
_refine_ls_goodness_of_fit_obs 1.052
_refine_ls_matrix_type full
_refine_ls_number_parameters 567
_refine_ls_number_reflns 6825
_refine_ls_number_restraints 14
_refine_ls_restrained_S_all 1.099
_refine_ls_restrained_S_obs 1.083
_refine_ls_R_factor_all 0.0535
_refine_ls_R_factor_obs 0.0422
_refine_ls_shift/esd_max -0.046
_refine_ls_shift/esd_mean 0.002
_refine_ls_structure_factor_coef Fsqd
_refine_ls_weighting_details 'w=1/[\s^2^(Fo^2^)+(0.0265P)^2^+16.9668P] where P=(Fo^2^+2Fc^2^)/3'
_refine_ls_weighting_scheme calc
_refine_ls_wR_factor_all 0.1040
_refine_ls_wR_factor_obs 0.0931
_reflns_number_observed 5789
_reflns_number_total 6831
_reflns_observed_criterion >2sigma(I)
_cod_data_source_file j800515sup1.cif
_cod_data_source_block gcs1
_cod_depositor_comments
;
The following automatic conversions were performed:

'_refine_ls_weighting_scheme' value 'calc
w=1/[\s^2^(Fo^2^)+(0.0265P)^2^+16.9668P] where P=(Fo^2^+2Fc^2^)/3'
was changed to 'calc'. New tag '_refine_ls_weighting_details' was
created. The value of the new tag was set to
'w=1/[\s^2^(Fo^2^)+(0.0265P)^2^+16.9668P] where P=(Fo^2^+2Fc^2^)/3'.

Automatic conversion script
Id: cif_fix_values 3143 2015-03-26 13:38:13Z robertas 
;
_cod_original_sg_symbol_H-M P2(1)/n
_cod_database_code 7028181

loop_
_symmetry_equiv_pos_as_xyz
'x, y, z'
'-x+1/2, y+1/2, -z+1/2'
'-x, -y, -z'
'x-1/2, -y-1/2, z-1/2'

loop_
_atom_site_aniso_label
_atom_site_aniso_U_11
_atom_site_aniso_U_22
_atom_site_aniso_U_33
_atom_site_aniso_U_23
_atom_site_aniso_U_13
_atom_site_aniso_U_12
Rh 0.0163(2) 0.0171(2) 0.0238(2) 0.00112(13) 0.00451(11) 0.00032(13)
Cl 0.0348(6) 0.0350(6) 0.0204(5) -0.0015(4) -0.0018(4) -0.0084(5)
P1 0.0409(6) 0.0185(5) 0.0205(5) 0.0010(4) 0.0087(5) 0.0034(5)
C1 0.035(8) 0.020(5) 0.024(7) -0.004(5) 0.000(5) 0.005(6)
C2 0.027(5) 0.023(5) 0.019(5) -0.002(4) 0.001(4) 0.002(3)
P2 0.0166(5) 0.0224(6) 0.0643(9) -0.0143(6) 0.0089(5) -0.0023(4)
P1' 0.0409(6) 0.0185(5) 0.0205(5) 0.0010(4) 0.0087(5) 0.0034(5)
C1' 0.029(6) 0.015(5) 0.011(5) -0.003(4) 0.000(4) -0.006(4)
C2' 0.016(4) 0.016(4) 0.032(6) -0.001(4) -0.007(4) 0.001(4)
P2' 0.0166(5) 0.0224(6) 0.0643(9) -0.0143(6) 0.0089(5) -0.0023(4)
C3 0.031(2) 0.024(2) 0.037(3) 0.004(2) 0.017(2) 0.011(2)
C4 0.037(3) 0.018(2) 0.052(3) -0.002(2) 0.023(2) 0.006(2)
C5 0.044(3) 0.017(2) 0.053(3) 0.009(2) 0.031(2) 0.013(2)
C6 0.032(2) 0.034(3) 0.042(3) 0.013(2) 0.016(2) 0.018(2)
C7 0.025(2) 0.039(3) 0.042(3) 0.014(2) 0.013(2) 0.015(2)
C3A 0.048(3) 0.036(3) 0.038(3) 0.008(2) 0.021(2) 0.012(2)
C4A 0.061(4) 0.030(3) 0.075(4) -0.030(3) 0.031(3) -0.016(3)
C5A 0.073(4) 0.029(3) 0.072(4) 0.014(3) 0.047(3) 0.007(3)
C6A 0.060(4) 0.081(5) 0.040(3) 0.027(3) 0.010(3) 0.036(3)
C7A 0.020(2) 0.086(5) 0.064(4) 0.027(3) 0.009(2) 0.006(3)
C11 0.028(2) 0.039(3) 0.023(2) 0.007(2) 0.006(2) 0.012(2)
C12 0.044(3) 0.058(4) 0.041(3) 0.022(3) 0.011(2) 0.018(3)
F12 0.065(2) 0.045(2) 0.068(2) 0.034(2) 0.011(2) 0.004(2)
C13 0.057(4) 0.104(6) 0.050(4) 0.048(4) 0.016(3) 0.030(4)
C14 0.061(4) 0.136(7) 0.027(3) 0.028(4) 0.011(3) 0.041(5)
C15 0.038(3) 0.090(5) 0.028(3) -0.006(3) -0.002(2) 0.022(3)
C16 0.030(2) 0.062(3) 0.025(2) -0.001(2) 0.004(2) 0.016(2)
F16 0.042(2) 0.048(2) 0.0334(15) -0.0080(14) -0.0055(12) -0.0007(14)
C21 0.067(3) 0.029(3) 0.022(2) 0.006(2) 0.004(2) -0.020(2)
C22 0.143(7) 0.034(3) 0.020(3) 0.003(2) 0.007(3) -0.038(4)
F22 0.193(5) 0.033(2) 0.036(2) -0.0148(15) 0.032(2) -0.028(2)
C23 0.184(9) 0.057(4) 0.034(4) 0.009(3) -0.025(5) -0.080(6)
C24 0.137(8) 0.105(7) 0.044(4) 0.035(4) -0.028(5) -0.091(6)
C25 0.062(4) 0.073(4) 0.049(4) 0.030(3) -0.007(3) -0.037(3)
C26 0.055(3) 0.040(3) 0.030(3) 0.011(2) -0.004(2) -0.019(2)
F26 0.037(2) 0.049(2) 0.045(2) -0.0023(14) 0.0116(13) -0.0093(13)
C31 0.017(2) 0.084(4) 0.062(4) -0.059(3) 0.007(2) -0.008(2)
C32 0.019(2) 0.068(4) 0.071(4) -0.050(3) 0.014(2) -0.011(2)
F32 0.039(2) 0.038(2) 0.065(2) -0.0096(14) 0.0268(14) -0.0004(13)
C33 0.032(3) 0.117(6) 0.059(4) -0.065(4) 0.012(3) -0.010(3)
C34 0.033(3) 0.239(11) 0.070(5) -0.108(6) 0.011(3) -0.002(5)
C35 0.028(3) 0.246(12) 0.080(5) -0.108(7) 0.000(3) 0.025(5)
C36 0.017(3) 0.159(7) 0.074(4) -0.084(5) -0.005(3) 0.008(3)
F36 0.021(2) 0.157(4) 0.087(3) -0.074(3) -0.009(2) 0.025(2)
C41 0.018(2) 0.025(2) 0.030(2) -0.004(2) 0.007(2) -0.002(2)
C42 0.033(3) 0.066(4) 0.054(3) 0.032(3) 0.013(2) 0.003(3)
F42 0.058(2) 0.116(4) 0.190(5) 0.125(4) 0.010(3) 0.005(2)
C43 0.035(3) 0.120(6) 0.031(3) 0.011(3) -0.004(2) 0.013(3)
C44 0.035(3) 0.073(4) 0.050(3) -0.033(3) -0.011(3) 0.003(3)
C45 0.041(3) 0.032(3) 0.080(4) -0.010(3) -0.009(3) -0.010(2)
C46 0.029(2) 0.030(2) 0.029(2) 0.001(2) -0.003(2) -0.003(2)
F46 0.047(2) 0.054(2) 0.050(2) 0.027(2) -0.0100(14) -0.0187(15)
O 0.036(2) 0.197(6) 0.041(2) 0.034(3) -0.008(2) -0.027(3)
C8 0.042(3) 0.114(6) 0.062(4) 0.034(4) -0.012(3) -0.026(4)
C9 0.036(3) 0.134(7) 0.038(3) 0.031(4) 0.006(3) -0.021(4)
C10 0.056(5) 0.144(9) 0.167(10) -0.029(8) 0.031(6) -0.012(6)
B 0.027(2) 0.030(3) 0.033(3) 0.003(2) 0.005(2) -0.001(2)
F1 0.048(4) 0.086(6) 0.072(5) -0.018(4) 0.032(4) 0.000(4)
F2 0.052(5) 0.049(5) 0.124(10) 0.035(5) -0.006(5) 0.015(4)
F3 0.107(8) 0.087(6) 0.037(4) -0.013(4) 0.011(4) -0.018(5)
F4 0.107(3) 0.055(2) 0.078(3) 0.011(2) -0.003(2) -0.047(2)
F1A 0.071(5) 0.052(5) 0.027(3) -0.002(3) 0.002(3) -0.030(4)
F2A 0.062(5) 0.053(5) 0.086(6) -0.006(4) 0.040(4) 0.020(3)
F3A 0.035(4) 0.038(4) 0.063(6) 0.011(3) -0.018(3) -0.006(3)

loop_
_atom_site_label
_atom_site_type_symbol
_atom_site_fract_x
_atom_site_fract_y
_atom_site_fract_z
_atom_site_U_iso_or_equiv
_atom_site_thermal_displace_type
_atom_site_occupancy
_atom_site_calc_flag
_atom_site_refinement_flags
_atom_site_disorder_group
Rh Rh 0.20101(3) 0.636151(15) 0.66832(2) 0.01902(10) Uani 1 d . .
Cl Cl 0.14072(10) 0.56460(5) 0.56027(6) 0.0311(2) Uani 1 d . .
P1 P 0.20647(11) 0.54192(5) 0.74042(6) 0.0263(2) Uani 0.50 d PD 1
C1 C 0.3504(11) 0.4951(5) 0.7260(7) 0.027(3) Uani 0.50 d PD 1
H1A H 0.4098(11) 0.4926(5) 0.7772(7) 0.033 Uiso 0.50 calc PR 1
H1B H 0.3245(11) 0.4510(5) 0.7099(7) 0.033 Uiso 0.50 calc PR 1
C2 C 0.4185(8) 0.5234(4) 0.6651(6) 0.023(2) Uani 0.50 d PD 1
H2A H 0.3804(8) 0.5073(4) 0.6121(6) 0.028 Uiso 0.50 calc PR 1
H2B H 0.5072(8) 0.5101(4) 0.6773(6) 0.028 Uiso 0.50 calc PR 1
P2 P 0.40860(10) 0.60843(6) 0.66662(8) 0.0343(3) Uani 0.50 d PD 1
P1' P 0.20647(11) 0.54192(5) 0.74042(6) 0.0263(2) Uani 0.50 d PD 2
C1' C 0.3054(10) 0.4888(5) 0.7006(6) 0.019(2) Uani 0.50 d PD 2
H1'1 H 0.3123(10) 0.4470(5) 0.7278(6) 0.023 Uiso 0.50 calc PR 2
H1'2 H 0.2737(10) 0.4820(5) 0.6436(6) 0.023 Uiso 0.50 calc PR 2
C2' C 0.4311(7) 0.5236(4) 0.7156(6) 0.023(2) Uani 0.50 d PD 2
H2'1 H 0.4924(7) 0.4987(4) 0.6931(6) 0.028 Uiso 0.50 calc PR 2
H2'2 H 0.4633(7) 0.5280(4) 0.7729(6) 0.028 Uiso 0.50 calc PR 2
P2' P 0.40860(10) 0.60843(6) 0.66662(8) 0.0343(3) Uani 0.50 d PD 2
C3 C 0.1047(4) 0.7005(2) 0.7394(3) 0.0293(10) Uani 1 d . .
C4 C 0.2034(4) 0.7344(2) 0.7161(3) 0.0335(11) Uani 1 d . .
C5 C 0.1764(5) 0.7401(2) 0.6316(3) 0.0348(11) Uani 1 d . .
C6 C 0.0642(4) 0.7070(2) 0.6033(3) 0.0345(11) Uani 1 d . .
C7 C 0.0203(4) 0.6807(2) 0.6693(3) 0.0342(11) Uani 1 d . .
C3A C 0.0825(5) 0.6968(2) 0.8207(3) 0.0392(12) Uani 1 d . .
H3A1 H 0.0241(25) 0.6619(11) 0.8243(6) 0.059 Uiso 1 calc R .
H3A2 H 0.0469(30) 0.7373(6) 0.8343(8) 0.059 Uiso 1 calc R .
H3A3 H 0.1617(7) 0.6888(17) 0.8574(4) 0.059 Uiso 1 calc R .
C4A C 0.3027(5) 0.7716(2) 0.7707(4) 0.053(2) Uani 1 d . .
H4A1 H 0.2679(12) 0.8123(9) 0.7843(20) 0.080 Uiso 1 calc R .
H4A2 H 0.3727(18) 0.7800(17) 0.7447(10) 0.080 Uiso 1 calc R .
H4A3 H 0.3323(27) 0.7468(9) 0.8188(11) 0.080 Uiso 1 calc R .
C5A C 0.2350(6) 0.7854(2) 0.5826(4) 0.054(2) Uani 1 d . .
H5A1 H 0.3201(15) 0.7956(15) 0.6102(11) 0.080 Uiso 1 calc R .
H5A2 H 0.1855(22) 0.8247(8) 0.5738(21) 0.080 Uiso 1 calc R .
H5A3 H 0.2377(35) 0.7654(8) 0.5319(10) 0.080 Uiso 1 calc R .
C6A C -0.0037(6) 0.7026(3) 0.5192(3) 0.060(2) Uani 1 d . .
H6A1 H -0.0669(29) 0.7364(14) 0.5084(8) 0.091 Uiso 1 calc R .
H6A2 H -0.0445(35) 0.6607(9) 0.5100(7) 0.091 Uiso 1 calc R .
H6A3 H 0.0558(9) 0.7077(22) 0.4844(3) 0.091 Uiso 1 calc R .
C7A C -0.1031(4) 0.6481(3) 0.6636(4) 0.057(2) Uani 1 d . .
H7A1 H -0.1072(16) 0.6107(12) 0.6290(20) 0.085 Uiso 1 calc R .
H7A2 H -0.1704(5) 0.6779(7) 0.6419(24) 0.085 Uiso 1 calc R .
H7A3 H -0.1123(18) 0.6343(18) 0.7161(5) 0.085 Uiso 1 calc R .
C11 C 0.2574(4) 0.5375(2) 0.8483(3) 0.0300(10) Uani 1 d . .
C12 C 0.2428(5) 0.4821(3) 0.8906(3) 0.0474(14) Uani 1 d . .
F12 F 0.1829(3) 0.4315(2) 0.8512(2) 0.0594(9) Uani 1 d . .
C13 C 0.2862(6) 0.4759(4) 0.9698(4) 0.070(2) Uani 1 d . .
H13 H 0.2719(6) 0.4376(4) 0.9961(4) 0.083 Uiso 1 calc R .
C14 C 0.3511(6) 0.5259(4) 1.0114(4) 0.075(2) Uani 1 d . .
H14 H 0.3804(6) 0.5222(4) 1.0666(4) 0.089 Uiso 1 calc R .
C15 C 0.3737(5) 0.5813(3) 0.9728(3) 0.053(2) Uani 1 d . .
H15 H 0.4196(5) 0.6157(3) 1.0005(3) 0.064 Uiso 1 calc R .
C16 C 0.3271(4) 0.5849(3) 0.8928(3) 0.0390(12) Uani 1 d . .
F16 F 0.3541(3) 0.63894(14) 0.8558(2) 0.0429(7) Uani 1 d . .
C21 C 0.0602(5) 0.4970(2) 0.7225(3) 0.0400(12) Uani 1 d . .
C22 C 0.0270(8) 0.4480(3) 0.6677(3) 0.067(2) Uani 1 d . .
F22 F 0.1100(5) 0.4282(2) 0.6251(2) 0.0859(15) Uani 1 d . .
C23 C -0.0897(10) 0.4184(3) 0.6550(4) 0.098(4) Uani 1 d . .
H23 H -0.1113(10) 0.3875(3) 0.6144(4) 0.118 Uiso 1 calc R .
C24 C -0.1711(9) 0.4336(4) 0.7003(4) 0.102(4) Uani 1 d . .
H24 H -0.2486(9) 0.4117(4) 0.6933(4) 0.122 Uiso 1 calc R .
C25 C -0.1441(6) 0.4803(3) 0.7566(4) 0.064(2) Uani 1 d . .
H25 H -0.2019(6) 0.4915(3) 0.7886(4) 0.077 Uiso 1 calc R .
C26 C -0.0307(5) 0.5105(2) 0.7652(3) 0.0434(13) Uani 1 d . .
F26 F -0.0058(3) 0.55596(14) 0.8218(2) 0.0431(7) Uani 1 d . .
C31 C 0.4704(4) 0.6105(3) 0.5760(3) 0.054(2) Uani 1 d . .
C32 C 0.4117(4) 0.6368(3) 0.5050(4) 0.052(2) Uani 1 d . .
F32 F 0.3015(3) 0.66647(14) 0.5000(2) 0.0453(7) Uani 1 d . .
C33 C 0.4597(5) 0.6358(4) 0.4375(4) 0.069(2) Uani 1 d . .
H33 H 0.4145(5) 0.6539(4) 0.3900(4) 0.083 Uiso 1 calc R .
C34 C 0.5745(6) 0.6080(5) 0.4405(4) 0.114(4) Uani 1 d . .
H34 H 0.6094(6) 0.6072(5) 0.3946(4) 0.136 Uiso 1 calc R .
C35 C 0.6389(6) 0.5815(5) 0.5088(4) 0.119(4) Uani 1 d . .
H35 H 0.7182(6) 0.5623(5) 0.5109(4) 0.143 Uiso 1 calc R .
C36 C 0.5869(5) 0.5831(4) 0.5739(4) 0.085(3) Uani 1 d . .
F36 F 0.6536(3) 0.5585(2) 0.6415(2) 0.091(2) Uani 1 d . .
C41 C 0.5347(4) 0.6506(2) 0.7328(2) 0.0240(9) Uani 1 d . .
C42 C 0.6055(5) 0.6293(3) 0.8037(3) 0.0506(15) Uani 1 d . .
F42 F 0.5832(4) 0.5708(2) 0.8297(3) 0.123(2) Uani 1 d . .
C43 C 0.6985(5) 0.6642(4) 0.8493(3) 0.064(2) Uani 1 d . .
H43 H 0.7443(5) 0.6471(4) 0.8972(3) 0.076 Uiso 1 calc R .
C44 C 0.7250(5) 0.7239(3) 0.8255(3) 0.056(2) Uani 1 d . .
H44 H 0.7896(5) 0.7486(3) 0.8567(3) 0.067 Uiso 1 calc R .
C45 C 0.6583(5) 0.7480(3) 0.7569(4) 0.054(2) Uani 1 d . .
H45 H 0.6749(5) 0.7897(3) 0.7400(4) 0.065 Uiso 1 calc R .
C46 C 0.5669(4) 0.7110(2) 0.7126(3) 0.0304(10) Uani 1 d . .
F46 F 0.5000(3) 0.7357(2) 0.6443(2) 0.0531(9) Uani 1 d . .
O O 0.4496(4) 0.8129(3) 0.4780(2) 0.093(2) Uani 1 d . .
C8 C 0.6590(6) 0.7846(4) 0.5273(4) 0.076(2) Uani 1 d . .
H8A H 0.6957(30) 0.7798(20) 0.5834(4) 0.114 Uiso 1 calc R .
H8B H 0.7217(22) 0.8019(13) 0.4999(26) 0.114 Uiso 1 calc R .
H8C H 0.6309(10) 0.7427(8) 0.5051(28) 0.114 Uiso 1 calc R .
C9 C 0.5495(5) 0.8294(4) 0.5175(3) 0.070(2) Uani 1 d . .
C10 C 0.5706(8) 0.8917(5) 0.5556(7) 0.121(4) Uani 1 d . .
H10A H 0.6594(15) 0.9026(18) 0.5637(44) 0.181 Uiso 1 calc R .
H10B H 0.5450(70) 0.8902(12) 0.6065(21) 0.181 Uiso 1 calc R .
H10C H 0.5214(59) 0.9242(8) 0.5222(22) 0.181 Uiso 1 calc R .
B B -0.4508(5) 0.3598(3) 0.8027(3) 0.0303(11) Uani 1 d . .
F1 F -0.5413(6) 0.3840(4) 0.8382(4) 0.066(3) Uani 0.508(9) d P .
F2 F -0.3962(7) 0.3097(4) 0.8377(7) 0.078(4) Uani 0.508(9) d P .
F3 F -0.5073(11) 0.3471(4) 0.7248(4) 0.078(3) Uani 0.508(9) d P .
F4 F -0.3875(4) 0.4157(2) 0.8040(2) 0.0828(13) Uani 1 d . .
F1A F -0.4515(7) 0.3365(4) 0.8798(3) 0.051(3) Uani 0.492(9) d P .
F2A F -0.3722(7) 0.3183(4) 0.7731(5) 0.063(3) Uani 0.492(9) d P .
F3A F -0.5676(6) 0.3532(3) 0.7592(5) 0.049(2) Uani 0.492(9) d P .

loop_
_atom_type_symbol
_atom_type_description
_atom_type_scat_dispersion_real
_atom_type_scat_dispersion_imag
_atom_type_scat_source
C C 0.0033 0.0016 'International Tables Vol C Tables 4.2.6.8 and 6.1.1.4'
H H 0.0000 0.0000 'International Tables Vol C Tables 4.2.6.8 and 6.1.1.4'
B B 0.0013 0.0007 'International Tables Vol C Tables 4.2.6.8 and 6.1.1.4'
F F 0.0171 0.0103 'International Tables Vol C Tables 4.2.6.8 and 6.1.1.4'
P P 0.1023 0.0942 'International Tables Vol C Tables 4.2.6.8 and 6.1.1.4'
Cl Cl 0.1484 0.1585 'International Tables Vol C Tables 4.2.6.8 and 6.1.1.4'
Rh Rh -1.1178 0.9187 'International Tables Vol C Tables 4.2.6.8 and 6.1.1.4'
O O 0.0106 0.0060 'International Tables Vol C Tables 4.2.6.8 and 6.1.1.4'

loop_
_geom_angle_atom_site_label_1
_geom_angle_atom_site_label_2
_geom_angle_atom_site_label_3
_geom_angle
C7 Rh C4 62.9(2)
C7 Rh C3 37.8(2)
C4 Rh C3 37.2(2)
C7 Rh C6 37.9(2)
C4 Rh C6 62.0(2)
C3 Rh C6 62.4(2)
C7 Rh C5 62.5(2)
C4 Rh C5 37.5(2)
C3 Rh C5 62.2(2)
C6 Rh C5 36.4(2)
C7 Rh P1' 106.31(13)
C4 Rh P1' 125.97(13)
C3 Rh P1' 100.22(11)
C6 Rh P1' 140.51(13)
C5 Rh P1' 162.10(12)
C7 Rh P1 106.31(13)
C4 Rh P1 125.97(13)
C3 Rh P1 100.22(11)
C6 Rh P1 140.51(13)
C5 Rh P1 162.10(12)
C7 Rh P2 169.11(14)
C4 Rh P2 107.19(12)
C3 Rh P2 136.24(13)
C6 Rh P2 134.85(12)
C5 Rh P2 107.05(12)
P1 Rh P2 83.00(5)
C7 Rh P2' 169.11(14)
C4 Rh P2' 107.19(12)
C3 Rh P2' 136.24(13)
C6 Rh P2' 134.85(12)
C5 Rh P2' 107.05(12)
P1' Rh P2' 83.00(5)
C7 Rh Cl 99.60(14)
C4 Rh Cl 148.98(14)
C3 Rh Cl 136.67(13)
C6 Rh Cl 88.22(14)
C5 Rh Cl 112.53(14)
P1' Rh Cl 82.20(4)
P1 Rh Cl 82.20(4)
P2 Rh Cl 87.10(4)
P2' Rh Cl 87.10(4)
C21 P1 C11 102.8(2)
C21 P1 C1 115.5(4)
C11 P1 C1 91.1(4)
C21 P1 Rh 114.7(2)
C11 P1 Rh 123.9(2)
C1 P1 Rh 107.2(3)
C2 C1 P1 114.9(7)
C1 C2 P2 109.7(6)
C2 P2 C41 116.6(3)
C2 P2 C31 88.7(4)
C41 P2 C31 99.5(2)
C2 P2 Rh 108.0(3)
C41 P2 Rh 118.70(14)
C31 P2 Rh 122.0(2)
C1' P1' C21 101.1(4)
C1' P1' C11 106.2(4)
C21 P1' C11 102.8(2)
C1' P1' Rh 105.7(3)
C21 P1' Rh 114.7(2)
C11 P1' Rh 123.9(2)
C2' C1' P1' 103.4(7)
C1' C2' P2' 109.1(6)
C41 P2' C31 99.5(2)
C41 P2' C2' 98.7(3)
C31 P2' C2' 110.9(4)
C41 P2' Rh 118.70(14)
C31 P2' Rh 122.0(2)
C2' P2' Rh 104.7(3)
C4 C3 C7 107.5(4)
C4 C3 C3A 125.4(5)
C7 C3 C3A 126.3(4)
C4 C3 Rh 70.8(2)
C7 C3 Rh 69.6(2)
C3A C3 Rh 133.1(3)
C3 C4 C5 108.7(4)
C3 C4 C4A 125.0(5)
C5 C4 C4A 124.8(4)
C3 C4 Rh 72.0(2)
C5 C4 Rh 73.3(3)
C4A C4 Rh 131.9(3)
C6 C5 C4 107.4(4)
C6 C5 C5A 123.7(5)
C4 C5 C5A 127.3(5)
C6 C5 Rh 70.8(2)
C4 C5 Rh 69.3(2)
C5A C5 Rh 136.4(3)
C5 C6 C7 108.6(4)
C5 C6 C6A 126.5(5)
C7 C6 C6A 124.8(5)
C5 C6 Rh 72.8(3)
C7 C6 Rh 69.1(2)
C6A C6 Rh 126.7(4)
C3 C7 C6 107.7(4)
C3 C7 C7A 127.3(4)
C6 C7 C7A 124.3(5)
C3 C7 Rh 72.6(2)
C6 C7 Rh 73.0(2)
C7A C7 Rh 127.5(4)
C16 C11 C12 114.0(4)
C16 C11 P1 123.3(4)
C12 C11 P1 122.1(4)
C16 C11 P1' 123.3(4)
C12 C11 P1' 122.1(4)
F12 C12 C13 117.8(6)
F12 C12 C11 118.5(4)
C13 C12 C11 123.6(6)
C12 C13 C14 119.4(6)
C13 C14 C15 120.3(5)
C16 C15 C14 117.7(6)
F16 C16 C15 116.6(5)
F16 C16 C11 118.5(4)
C15 C16 C11 124.9(6)
C26 C21 C22 113.5(5)
C26 C21 P1 120.2(4)
C22 C21 P1 126.3(5)
C26 C21 P1' 120.2(4)
C22 C21 P1' 126.3(5)
F22 C22 C23 118.3(6)
F22 C22 C21 119.2(6)
C23 C22 C21 122.5(7)
C24 C23 C22 119.8(6)
C23 C24 C25 121.0(7)
C24 C25 C26 117.7(7)
F26 C26 C25 116.5(6)
F26 C26 C21 118.0(4)
C25 C26 C21 125.4(6)
C32 C31 C36 113.5(5)
C32 C31 P2' 126.0(4)
C36 C31 P2' 120.5(5)
C32 C31 P2 126.0(4)
C36 C31 P2 120.5(5)
F32 C32 C33 116.3(6)
F32 C32 C31 119.3(5)
C33 C32 C31 124.3(5)
C34 C33 C32 118.5(7)
C35 C34 C33 120.7(6)
C36 C35 C34 118.7(6)
F36 C36 C35 117.8(6)
F36 C36 C31 117.8(6)
C35 C36 C31 124.3(8)
C46 C41 C42 113.2(4)
C46 C41 P2 118.7(3)
C42 C41 P2 128.1(4)
C46 C41 P2' 118.7(3)
C42 C41 P2' 128.1(4)
F42 C42 C43 117.2(5)
F42 C42 C41 118.8(5)
C43 C42 C41 124.0(5)
C44 C43 C42 119.5(5)
C45 C44 C43 119.6(5)
C44 C45 C46 118.9(5)
F46 C46 C45 118.4(4)
F46 C46 C41 116.8(4)
C45 C46 C41 124.8(5)
O C9 C10 123.4(8)
O C9 C8 119.4(8)
C10 C9 C8 117.2(6)
F2 B F3A 118.3(6)
F2 B F4 120.3(5)
F3A B F4 121.2(5)
F2 B F1 113.3(7)
F3A B F1 66.4(6)
F4 B F1 95.0(5)
F2 B F2A 53.7(6)
F3A B F2A 108.4(6)
F4 B F2A 101.1(5)
F1 B F2A 163.2(6)
F2 B F3 112.0(7)
F3A B F3 41.9(4)
F4 B F3 107.7(6)
F1 B F3 106.8(7)
F2A B F3 73.1(6)
F2 B F1A 51.1(6)
F3A B F1A 107.8(6)
F4 B F1A 112.2(5)
F1 B F1A 63.9(5)
F2A B F1A 104.8(7)
F3 B F1A 139.5(6)
B F1 F1A 60.0(4)
B F1 F3A 56.4(4)
F1A F1 F3A 98.3(5)
F1A F2 F2A 137.4(8)
F1A F2 B 70.3(6)
F2A F2 B 67.2(6)
F3A F3 B 66.8(6)
F3A F3 F2A 112.3(8)
B F3 F2A 53.4(5)
F2 F1A B 58.6(5)
F2 F1A F1 112.9(6)
B F1A F1 56.0(4)
F2 F2A B 59.1(5)
F2 F2A F3 100.5(6)
B F2A F3 53.5(4)
F3 F3A B 71.2(7)
F3 F3A F1 125.9(8)
B F3A F1 57.2(4)

loop_
_geom_bond_atom_site_label_1
_geom_bond_atom_site_label_2
_geom_bond_distance
Rh C7 2.188(4)
Rh C4 2.213(4)
Rh C3 2.228(4)
Rh C6 2.241(4)
Rh C5 2.266(4)
Rh P1' 2.3286(11)
Rh P1 2.3286(11)
Rh P2 2.3495(12)
Rh P2' 2.3495(12)
Rh Cl 2.3851(11)
P1 C21 1.826(5)
P1 C11 1.843(4)
P1 C1 1.913(11)
C1 C2 1.529(13)
C2 P2 1.782(8)
P2 C41 1.833(4)
P2 C31 1.833(6)
P1' C1' 1.784(11)
P1' C21 1.826(5)
P1' C11 1.843(4)
C1' C2' 1.530(11)
C2' P2' 1.961(8)
P2' C41 1.833(4)
P2' C31 1.833(6)
C3 C4 1.417(6)
C3 C7 1.431(7)
C3 C3A 1.483(6)
C4 C5 1.439(7)
C4 C4A 1.507(7)
C5 C6 1.409(7)
C5 C5A 1.500(6)
C6 C7 1.438(6)
C6 C6A 1.500(7)
C7 C7A 1.497(7)
C11 C16 1.387(7)
C11 C12 1.397(7)
C12 F12 1.355(7)
C12 C13 1.368(8)
C13 C14 1.380(11)
C14 C15 1.386(10)
C15 C16 1.380(7)
C16 F16 1.362(6)
C21 C26 1.385(8)
C21 C22 1.396(7)
C22 F22 1.347(8)
C22 C23 1.395(11)
C23 C24 1.340(13)
C24 C25 1.371(11)
C25 C26 1.372(7)
C26 F26 1.354(6)
C31 C32 1.384(9)
C31 C36 1.404(7)
C32 F32 1.344(6)
C32 C33 1.376(8)
C33 C34 1.375(9)
C34 C35 1.369(13)
C35 C36 1.364(10)
C36 F36 1.351(9)
C41 C46 1.376(6)
C41 C42 1.387(7)
C42 F42 1.343(7)
C42 C43 1.366(9)
C43 C44 1.365(9)
C44 C45 1.360(8)
C45 C46 1.371(7)
C46 F46 1.363(5)
O C9 1.216(7)
C8 C9 1.503(10)
C9 C10 1.458(12)
B F2 1.293(8)
B F3A 1.353(8)
B F4 1.357(6)
B F1 1.365(8)
B F2A 1.391(8)
B F3 1.393(9)
B F1A 1.426(8)
F1 F1A 1.478(11)
F1 F3A 1.488(11)
F2 F1A 1.179(11)
F2 F2A 1.215(12)
F3 F3A 0.983(9)
F3 F2A 1.658(12)
